data_4105195
loop_
_publ_author_name
'Brandi M. Cossairt'
'Christopher C. Cummins'

_publ_contact_author_address
;77 Massachusetts Avenue
Cambridge, MA 02139
;
_publ_contact_author_email ccummins@mit.edu
_publ_contact_author_name 'Christopher C. Cummins'
_publ_section_title
;
 Properties and Reactivity Patterns of AsP3: An Experimental and
 Computational Study of Group 15 Elemental Molecules
;
_journal_name_full 'Journal of the American Chemical Society'
_journal_page_first 15501
_journal_page_last 15511
_journal_paper_doi 10.1021/ja906294m
_journal_volume 131
_journal_year 2009
_chemical_formula_moiety 'C24 H64 N4 Si4 P5 As1'
_chemical_formula_sum 'C24 H64 As N4 P5 Si4'
_chemical_formula_weight 750.92
_chemical_name_systematic
; 
 ? 
;
_space_group_IT_number 7
_symmetry_cell_setting monoclinic
_symmetry_space_group_name_Hall 'P -2yc'
_symmetry_space_group_name_H-M 'P 1 c 1'
_atom_sites_solution_hydrogens geom
_atom_sites_solution_primary direct
_atom_sites_solution_secondary difmap
_audit_creation_method SHELXL-97
_cell_angle_alpha 90.00
_cell_angle_beta 111.807(2)
_cell_angle_gamma 90.00
_cell_formula_units_Z 2
_cell_length_a 14.7891(15)
_cell_length_b 10.9697(11)
_cell_length_c 13.8057(15)
_cell_measurement_reflns_used 9933
_cell_measurement_temperature 100(2)
_cell_measurement_theta_max 27.14
_cell_measurement_theta_min 2.44
_cell_volume 2079.5(4)
_computing_cell_refinement 'SAINT 7.46A (Bruker-AXS, 2008)'
_computing_data_collection 'APEX2 3.0 (Bruker-AXS, 2008)'
_computing_data_reduction 'SAINT 7.46A (Bruker-AXS, 2008)'
_computing_molecular_graphics 'Bruker SHELXTL'
_computing_publication_material 'Bruker SHELXTL'
_computing_structure_refinement 'SHELXL-97 (Sheldrick, 2008)'
_computing_structure_solution 'SHELXS-97 (Sheldrick, 2008)'
_diffrn_ambient_temperature 100(2)
_diffrn_detector_area_resol_mean 8.3
_diffrn_measured_fraction_theta_full 1.000
_diffrn_measured_fraction_theta_max 1.000
_diffrn_measurement_device_type 'Bruker Smart APEX CCD'
_diffrn_measurement_method 'omega and phi scans'
_diffrn_radiation_monochromator graphite
_diffrn_radiation_source 'fine-focus sealed tube'
_diffrn_radiation_type MoK\a
_diffrn_radiation_wavelength 0.71073
_diffrn_reflns_av_R_equivalents 0.0740
_diffrn_reflns_av_sigmaI/netI 0.0640
_diffrn_reflns_limit_h_max 17
_diffrn_reflns_limit_h_min -17
_diffrn_reflns_limit_k_max 13
_diffrn_reflns_limit_k_min -13
_diffrn_reflns_limit_l_max 16
_diffrn_reflns_limit_l_min -16
_diffrn_reflns_number 33538
_diffrn_reflns_theta_full 25.35
_diffrn_reflns_theta_max 25.35
_diffrn_reflns_theta_min 1.48
_exptl_absorpt_coefficient_mu 1.145
_exptl_absorpt_correction_T_max 0.9775
_exptl_absorpt_correction_T_min 0.8941
_exptl_absorpt_correction_type multi-scan
_exptl_absorpt_process_details 'SADABS (Sheldrick, 2008)'
_exptl_crystal_colour colourless
_exptl_crystal_density_diffrn 1.199
_exptl_crystal_description plate
_exptl_crystal_F_000 800
_exptl_crystal_size_max 0.10
_exptl_crystal_size_mid 0.10
_exptl_crystal_size_min 0.02
_refine_diff_density_max 0.775
_refine_diff_density_min -0.479
_refine_diff_density_rms 0.074
_refine_ls_abs_structure_details 'Flack H D (1983), Acta Cryst. A39, 876-881'
_refine_ls_abs_structure_Flack 0.34(2)
_refine_ls_extinction_method none
_refine_ls_goodness_of_fit_ref 1.032
_refine_ls_hydrogen_treatment constr
_refine_ls_matrix_type full
_refine_ls_number_parameters 379
_refine_ls_number_reflns 7555
_refine_ls_number_restraints 334
_refine_ls_restrained_S_all 1.029
_refine_ls_R_factor_all 0.0741
_refine_ls_R_factor_gt 0.0513
_refine_ls_shift/su_max 0.001
_refine_ls_shift/su_mean 0.000
_refine_ls_structure_factor_coef Fsqd
_refine_ls_weighting_details 'calc w=1/[\s^2^(Fo^2^)+(0.0494P)^2^+2.5409P] where P=(Fo^2^+2Fc^2^)/3'
_refine_ls_weighting_scheme calc
_refine_ls_wR_factor_gt 0.1123
_refine_ls_wR_factor_ref 0.1258
_reflns_number_gt 5941
_reflns_number_total 7555
_reflns_threshold_expression >2sigma(I)
_cod_data_source_file ja906294m_si_001_1.cif
_cod_data_source_block 09138
_cod_database_code 4105195

loop_
_symmetry_equiv_pos_as_xyz
'x, y, z'
'x, -y, z+1/2'

loop_
_atom_site_label
_atom_site_type_symbol
_atom_site_fract_x
_atom_site_fract_y
_atom_site_fract_z
_atom_site_U_iso_or_equiv
_atom_site_adp_type
_atom_site_occupancy
_atom_site_symmetry_multiplicity
_atom_site_calc_flag
_atom_site_refinement_flags
_atom_site_disorder_assembly
_atom_site_disorder_group
As1 As 0.0248(6) 0.6774(8) 0.3004(7) 0.0340(8) Uani 0.343(3) 1 d PDU A 1
P1 P -0.1395(15) 0.7118(19) 0.1064(16) 0.0229(3) Uani 0.343(3) 1 d PDU A 1
P4 P -0.28392(14) 0.81995(18) 0.04285(15) 0.0229(3) Uani 0.736(3) 1 d PDU A 1
P5 P 0.07326(14) 0.74183(18) 0.47271(14) 0.0229(3) Uani 0.736(3) 1 d PDU A 1
P2 P -0.13818(14) 0.6966(2) 0.27113(15) 0.0229(3) Uani 0.736(3) 1 d PDU A 1
P3 P -0.06280(15) 0.8497(2) 0.23267(15) 0.0229(3) Uani 0.736(3) 1 d PDU A 1
As6 As -0.0447(8) 0.7873(11) 0.3856(8) 0.0261(14) Uani 0.119(3) 1 d PDU A 2
P6 P -0.2047(17) 0.816(2) 0.1905(18) 0.0228(7) Uani 0.119(3) 1 d PDU A 2
P4A P -0.2564(4) 0.7572(5) 0.0176(4) 0.0228(7) Uani 0.264(3) 1 d PDU A 2
P5A P 0.1009(4) 0.6785(5) 0.4487(4) 0.0228(7) Uani 0.264(3) 1 d PDU A 2
P2A P -0.1166(4) 0.6463(5) 0.2561(4) 0.0228(7) Uani 0.264(3) 1 d PDU A 2
P3A P -0.0435(4) 0.8023(6) 0.2200(4) 0.0228(7) Uani 0.264(3) 1 d PDU A 2
P1A P 0.0202(14) 0.6764(18) 0.3004(16) 0.0229(3) Uani 0.348(3) 1 d PDU B 3
As1A As -0.1391(6) 0.7106(8) 0.1051(6) 0.0339(7) Uani 0.348(3) 1 d PDU B 3
P6A P -0.0454(19) 0.784(2) 0.3835(17) 0.0228(7) Uani 0.124(3) 1 d PDU C 4
As6A As -0.2055(8) 0.8202(11) 0.1903(8) 0.0332(19) Uani 0.124(3) 1 d PDU C 4
Si1 Si -0.47417(11) 0.73789(14) 0.02738(12) 0.0291(4) Uani 1 1 d U A .
N1 N -0.3680(3) 0.6974(4) 0.0022(3) 0.0241(8) Uani 1 1 d U . .
Si2 Si -0.36082(12) 0.54644(14) -0.03808(12) 0.0298(4) Uani 1 1 d U A .
N2 N 0.1845(3) 0.8114(4) 0.4923(4) 0.0271(9) Uani 1 1 d U . .
Si3 Si 0.17825(12) 0.96483(14) 0.52800(13) 0.0304(4) Uani 1 1 d U A .
N3 N -0.2731(3) 0.8896(4) -0.0563(4) 0.0290(9) Uani 1 1 d U . .
Si4 Si 0.29071(11) 0.76024(14) 0.47513(13) 0.0289(4) Uani 1 1 d U A .
N4 N 0.0921(3) 0.6060(4) 0.5395(4) 0.0293(9) Uani 1 1 d U . .
C30 C -0.2124(5) 1.0937(6) 0.0167(5) 0.0483(16) Uani 1 1 d U . .
H30A H -0.1470 1.0693 0.0217 0.072 Uiso 1 1 calc R A .
H30B H -0.2204 1.0751 0.0825 0.072 Uiso 1 1 calc R . .
H30C H -0.2209 1.1814 0.0029 0.072 Uiso 1 1 calc R . .
C31 C -0.3907(5) 1.0626(6) -0.0843(6) 0.0524(18) Uani 1 1 d U . .
H31A H -0.4396 1.0180 -0.1415 0.079 Uiso 1 1 calc R A .
H31B H -0.3978 1.1502 -0.0990 0.079 Uiso 1 1 calc R . .
H31C H -0.4001 1.0459 -0.0190 0.079 Uiso 1 1 calc R . .
C32 C -0.2904(4) 1.0222(5) -0.0743(5) 0.0427(13) Uani 1 1 d U A .
H32 H -0.2814 1.0435 -0.1406 0.051 Uiso 1 1 calc R . .
C33 C -0.2481(5) 0.8260(6) -0.1417(4) 0.0443(13) Uani 1 1 d U A .
H33 H -0.2382 0.7381 -0.1210 0.053 Uiso 1 1 calc R . .
C34 C -0.1528(5) 0.8686(7) -0.1459(6) 0.0573(18) Uani 1 1 d U . .
H34A H -0.1014 0.8614 -0.0765 0.086 Uiso 1 1 calc R A .
H34B H -0.1588 0.9539 -0.1684 0.086 Uiso 1 1 calc R . .
H34C H -0.1361 0.8182 -0.1955 0.086 Uiso 1 1 calc R . .
C35 C -0.3342(6) 0.8288(6) -0.2443(5) 0.064(2) Uani 1 1 d U . .
H35A H -0.3919 0.7970 -0.2342 0.097 Uiso 1 1 calc R A .
H35B H -0.3200 0.7783 -0.2956 0.097 Uiso 1 1 calc R . .
H35C H -0.3463 0.9129 -0.2698 0.097 Uiso 1 1 calc R . .
C40 C 0.1099(4) 0.4864(5) 0.4922(5) 0.0391(12) Uani 1 1 d U A .
H40 H 0.1228 0.5058 0.4277 0.047 Uiso 1 1 calc R D 2
C41 C 0.0231(5) 0.4037(5) 0.4631(6) 0.0456(16) Uani 1 1 d U . .
H41A H -0.0337 0.4449 0.4125 0.068 Uiso 1 1 calc R A .
H41B H 0.0098 0.3834 0.5256 0.068 Uiso 1 1 calc R . .
H41C H 0.0363 0.3288 0.4320 0.068 Uiso 1 1 calc R . .
C42 C 0.2010(5) 0.4229(6) 0.5710(6) 0.0466(16) Uani 1 1 d U . .
H42A H 0.2573 0.4774 0.5880 0.070 Uiso 1 1 calc R A .
H42B H 0.2139 0.3476 0.5402 0.070 Uiso 1 1 calc R . .
H42C H 0.1895 0.4034 0.6348 0.070 Uiso 1 1 calc R . .
C43 C 0.0772(5) 0.6013(6) 0.6356(4) 0.0458(14) Uani 1 1 d U A .
H43 H 0.0799 0.5127 0.6535 0.055 Uiso 1 1 calc R . .
C44 C 0.1585(5) 0.6603(6) 0.7276(5) 0.0513(16) Uani 1 1 d U . .
H44A H 0.2218 0.6312 0.7296 0.077 Uiso 1 1 calc R A .
H44B H 0.1506 0.6383 0.7928 0.077 Uiso 1 1 calc R . .
H44C H 0.1551 0.7491 0.7194 0.077 Uiso 1 1 calc R . .
C45 C -0.0222(5) 0.6441(6) 0.6309(6) 0.0507(16) Uani 1 1 d U . .
H45A H -0.0732 0.6038 0.5726 0.076 Uiso 1 1 calc R A .
H45B H -0.0273 0.7326 0.6206 0.076 Uiso 1 1 calc R . .
H45C H -0.0301 0.6235 0.6964 0.076 Uiso 1 1 calc R . .
C100 C -0.5169(5) 0.6107(6) 0.0883(5) 0.0461(16) Uani 1 1 d U . .
H10A H -0.4640 0.5848 0.1523 0.069 Uiso 1 1 calc R A .
H10B H -0.5370 0.5420 0.0396 0.069 Uiso 1 1 calc R . .
H10C H -0.5724 0.6382 0.1053 0.069 Uiso 1 1 calc R . .
C101 C -0.4506(5) 0.8637(6) 0.1249(6) 0.0510(18) Uani 1 1 d U . .
H10D H -0.3973 0.8403 0.1895 0.077 Uiso 1 1 calc R A .
H10E H -0.5096 0.8790 0.1396 0.077 Uiso 1 1 calc R . .
H10F H -0.4326 0.9379 0.0968 0.077 Uiso 1 1 calc R . .
C102 C -0.5759(5) 0.7850(6) -0.0951(6) 0.0500(17) Uani 1 1 d U . .
H10G H -0.5893 0.7195 -0.1468 0.075 Uiso 1 1 calc R A .
H10H H -0.5572 0.8590 -0.1228 0.075 Uiso 1 1 calc R . .
H10I H -0.6344 0.8011 -0.0798 0.075 Uiso 1 1 calc R . .
C200 C -0.4817(4) 0.4979(5) -0.1365(5) 0.0380(13) Uani 1 1 d U . .
H20A H -0.5321 0.5083 -0.1070 0.057 Uiso 1 1 calc R A .
H20B H -0.4785 0.4121 -0.1545 0.057 Uiso 1 1 calc R . .
H20C H -0.4977 0.5481 -0.1994 0.057 Uiso 1 1 calc R . .
C201 C -0.2756(5) 0.5184(6) -0.1078(5) 0.0400(14) Uani 1 1 d U . .
H20D H -0.2939 0.5703 -0.1699 0.060 Uiso 1 1 calc R A .
H20E H -0.2794 0.4326 -0.1288 0.060 Uiso 1 1 calc R . .
H20F H -0.2088 0.5375 -0.0613 0.060 Uiso 1 1 calc R . .
C202 C -0.3203(5) 0.4415(5) 0.0785(5) 0.0419(15) Uani 1 1 d U . .
H20G H -0.3626 0.4527 0.1181 0.063 Uiso 1 1 calc R A .
H20H H -0.2529 0.4605 0.1231 0.063 Uiso 1 1 calc R . .
H20I H -0.3244 0.3567 0.0547 0.063 Uiso 1 1 calc R . .
C300 C 0.1451(5) 1.0666(5) 0.4130(5) 0.0433(15) Uani 1 1 d U . .
H30D H 0.0818 1.0421 0.3615 0.065 Uiso 1 1 calc R A .
H30E H 0.1947 1.0608 0.3819 0.065 Uiso 1 1 calc R . .
H30F H 0.1413 1.1509 0.4347 0.065 Uiso 1 1 calc R . .
C301 C 0.2985(4) 1.0138(6) 0.6257(5) 0.0452(15) Uani 1 1 d U . .
H30G H 0.3170 0.9599 0.6866 0.068 Uiso 1 1 calc R A .
H30H H 0.2936 1.0978 0.6475 0.068 Uiso 1 1 calc R . .
H30I H 0.3480 1.0095 0.5943 0.068 Uiso 1 1 calc R . .
C302 C 0.0893(5) 0.9940(6) 0.5917(5) 0.0439(15) Uani 1 1 d U . .
H30J H 0.0239 0.9704 0.5442 0.066 Uiso 1 1 calc R A .
H30K H 0.0898 1.0808 0.6084 0.066 Uiso 1 1 calc R . .
H30L H 0.1074 0.9460 0.6560 0.066 Uiso 1 1 calc R . .
C400 C 0.3394(5) 0.8810(6) 0.4112(6) 0.0534(18) Uani 1 1 d U . .
H40A H 0.3523 0.9555 0.4534 0.080 Uiso 1 1 calc R A .
H40B H 0.2913 0.8982 0.3415 0.080 Uiso 1 1 calc R . .
H40C H 0.3999 0.8523 0.4055 0.080 Uiso 1 1 calc R . .
C401 C 0.2723(5) 0.6269(6) 0.3869(5) 0.0431(15) Uani 1 1 d U . .
H40D H 0.2473 0.5581 0.4148 0.065 Uiso 1 1 calc R A .
H40E H 0.3345 0.6041 0.3819 0.065 Uiso 1 1 calc R . .
H40F H 0.2253 0.6480 0.3174 0.065 Uiso 1 1 calc R . .
C402 C 0.3859(4) 0.7199(6) 0.6038(6) 0.0496(17) Uani 1 1 d U . .
H40G H 0.3970 0.7894 0.6514 0.074 Uiso 1 1 calc R A .
H40H H 0.4466 0.6994 0.5944 0.074 Uiso 1 1 calc R . .
H40I H 0.3640 0.6496 0.6332 0.074 Uiso 1 1 calc R . .

loop_
_atom_site_aniso_label
_atom_site_aniso_U_11
_atom_site_aniso_U_22
_atom_site_aniso_U_33
_atom_site_aniso_U_23
_atom_site_aniso_U_13
_atom_site_aniso_U_12
As1 0.0266(15) 0.0404(12) 0.0293(11) -0.0043(8) 0.0038(10) 0.0120(10)
P1 0.0203(5) 0.0243(6) 0.0231(5) 0.0009(4) 0.0070(4) -0.0010(4)
P4 0.0203(5) 0.0243(6) 0.0231(5) 0.0009(4) 0.0070(4) -0.0010(4)
P5 0.0203(5) 0.0243(6) 0.0231(5) 0.0009(4) 0.0070(4) -0.0010(4)
P2 0.0203(5) 0.0243(6) 0.0231(5) 0.0009(4) 0.0070(4) -0.0010(4)
P3 0.0203(5) 0.0243(6) 0.0231(5) 0.0009(4) 0.0070(4) -0.0010(4)
As6 0.021(2) 0.033(3) 0.019(2) -0.0059(17) 0.0016(17) 0.0038(18)
P6 0.0213(14) 0.0247(13) 0.0217(13) -0.0009(10) 0.0071(11) 0.0046(11)
P4A 0.0213(14) 0.0247(13) 0.0217(13) -0.0009(10) 0.0071(11) 0.0046(11)
P5A 0.0213(14) 0.0247(13) 0.0217(13) -0.0009(10) 0.0071(11) 0.0046(11)
P2A 0.0213(14) 0.0247(13) 0.0217(13) -0.0009(10) 0.0071(11) 0.0046(11)
P3A 0.0213(14) 0.0247(13) 0.0217(13) -0.0009(10) 0.0071(11) 0.0046(11)
P1A 0.0203(5) 0.0243(6) 0.0231(5) 0.0009(4) 0.0070(4) -0.0010(4)
As1A 0.0306(11) 0.0413(12) 0.0239(11) -0.0049(8) 0.0034(8) 0.0066(8)
P6A 0.0213(14) 0.0247(13) 0.0217(13) -0.0009(10) 0.0071(11) 0.0046(11)
As6A 0.023(3) 0.042(3) 0.024(3) -0.002(2) -0.003(2) 0.005(2)
Si1 0.0200(8) 0.0328(8) 0.0334(9) -0.0055(7) 0.0085(7) 0.0000(6)
N1 0.0248(19) 0.0289(19) 0.019(2) -0.0002(16) 0.0085(17) -0.0033(15)
Si2 0.0323(9) 0.0321(8) 0.0271(9) -0.0013(6) 0.0134(7) 0.0004(7)
N2 0.0193(19) 0.0334(19) 0.028(2) 0.0041(17) 0.0076(17) -0.0010(15)
Si3 0.0281(9) 0.0321(8) 0.0304(8) -0.0016(6) 0.0102(7) 0.0023(7)
N3 0.030(3) 0.0239(19) 0.031(2) 0.0026(16) 0.009(2) -0.0032(16)
Si4 0.0219(8) 0.0290(8) 0.0353(9) -0.0024(7) 0.0101(7) -0.0009(6)
N4 0.027(3) 0.0239(19) 0.036(2) 0.0049(15) 0.011(2) 0.0029(17)
C30 0.064(4) 0.027(3) 0.058(4) -0.012(3) 0.027(3) -0.006(3)
C31 0.051(3) 0.055(4) 0.056(4) 0.026(3) 0.026(3) 0.023(3)
C32 0.043(3) 0.034(2) 0.047(3) 0.008(2) 0.013(3) 0.004(2)
C33 0.055(3) 0.056(3) 0.026(3) 0.000(2) 0.020(2) -0.005(3)
C34 0.060(4) 0.056(4) 0.070(5) -0.004(4) 0.041(4) 0.010(3)
C35 0.085(5) 0.042(4) 0.035(3) -0.004(3) -0.015(3) -0.001(4)
C40 0.039(3) 0.0266(19) 0.049(3) -0.001(2) 0.014(3) 0.0034(19)
C41 0.049(3) 0.026(3) 0.064(4) -0.005(3) 0.024(3) -0.005(3)
C42 0.043(3) 0.039(3) 0.059(4) 0.017(3) 0.021(3) 0.017(3)
C43 0.046(3) 0.061(4) 0.032(3) 0.005(2) 0.017(2) -0.006(3)
C44 0.071(4) 0.043(4) 0.034(3) 0.005(3) 0.012(3) -0.001(3)
C45 0.065(4) 0.043(4) 0.058(4) -0.002(3) 0.038(3) 0.008(3)
C100 0.040(4) 0.055(3) 0.056(4) -0.004(3) 0.032(3) -0.011(3)
C101 0.032(4) 0.054(3) 0.066(4) -0.031(3) 0.016(3) 0.002(3)
C102 0.031(3) 0.048(4) 0.056(4) -0.005(3) -0.001(3) 0.004(3)
C200 0.043(3) 0.035(3) 0.040(3) -0.012(2) 0.019(2) -0.007(2)
C201 0.036(3) 0.043(3) 0.044(4) -0.012(3) 0.018(3) 0.001(3)
C202 0.049(4) 0.031(3) 0.048(3) 0.004(2) 0.019(3) 0.010(3)
C300 0.057(4) 0.031(3) 0.038(3) 0.000(2) 0.012(3) 0.007(3)
C301 0.039(3) 0.042(4) 0.048(4) -0.009(3) 0.008(3) -0.005(3)
C302 0.047(4) 0.039(3) 0.051(4) -0.012(3) 0.026(3) -0.003(3)
C400 0.055(5) 0.054(4) 0.072(5) -0.004(3) 0.048(4) -0.006(3)
C401 0.030(4) 0.048(3) 0.050(4) -0.013(3) 0.014(3) 0.002(3)
C402 0.026(3) 0.049(4) 0.054(3) -0.006(3) -0.008(3) 0.008(3)

loop_
_atom_type_symbol
_atom_type_description
_atom_type_scat_dispersion_real
_atom_type_scat_dispersion_imag
_atom_type_scat_source
C C 0.0033 0.0016 'International Tables Vol C Tables 4.2.6.8 and 6.1.1.4'
H H 0.0000 0.0000 'International Tables Vol C Tables 4.2.6.8 and 6.1.1.4'
N N 0.0061 0.0033 'International Tables Vol C Tables 4.2.6.8 and 6.1.1.4'
Si Si 0.0817 0.0704 'International Tables Vol C Tables 4.2.6.8 and 6.1.1.4'
P P 0.1023 0.0942 'International Tables Vol C Tables 4.2.6.8 and 6.1.1.4'
As As 0.0499 2.0058 'International Tables Vol C Tables 4.2.6.8 and 6.1.1.4'

loop_
_geom_angle_atom_site_label_1
_geom_angle_atom_site_label_2
_geom_angle_atom_site_label_3
_geom_angle
P3 As1 P2 57.0(2)
P3 As1 P5 94.6(4)
P2 As1 P5 93.2(3)
P3 P1 P2 57.6(5)
P3 P1 P4 94.4(8)
P2 P1 P4 94.6(8)
N3 P4 N1 111.5(2)
N3 P4 P1 101.2(5)
N1 P4 P1 99.9(5)
N4 P5 N2 110.0(2)
N4 P5 As1 102.3(3)
N2 P5 As1 101.9(3)
P3 P2 P1 61.1(5)
P3 P2 As1 61.2(2)
P1 P2 As1 78.5(4)
P2 P3 P1 61.3(5)
P2 P3 As1 61.9(2)
P1 P3 As1 79.0(4)
P3A As6 P2A 56.5(3)
P3A As6 P5A 93.5(5)
P2A As6 P5A 92.4(4)
P2A P6 P3A 57.5(6)
P2A P6 P4A 95.8(9)
P3A P6 P4A 95.1(9)
N1 P4A N3 109.1(4)
N1 P4A P6 99.8(7)
N3 P4A P6 106.9(7)
N1 P4A Si2 38.96(19)
N3 P4A Si2 126.9(3)
P6 P4A Si2 117.7(7)
N4 P5A N2 113.0(4)
N4 P5A C40 44.6(3)
N2 P5A C40 134.6(3)
N4 P5A As6 102.9(4)
N2 P5A As6 97.5(4)
C40 P5A As6 123.4(4)
P3A P2A P6 61.4(7)
P3A P2A As6 61.7(4)
P6 P2A As6 77.8(5)
P2A P3A P6 61.1(7)
P2A P3A As6 61.8(4)
P6 P3A As6 77.7(5)
N1 Si1 C100 111.9(3)
N1 Si1 C101 112.4(3)
C100 Si1 C101 103.4(3)
N1 Si1 C102 111.3(3)
C100 Si1 C102 108.8(3)
C101 Si1 C102 108.6(3)
P4A N1 Si2 103.4(3)
P4A N1 P4 30.88(19)
Si2 N1 P4 134.0(3)
P4A N1 Si1 139.1(3)
Si2 N1 Si1 117.1(2)
P4 N1 Si1 108.3(2)
N1 Si2 C201 116.6(2)
N1 Si2 C200 110.0(2)
C201 Si2 C200 102.9(3)
N1 Si2 C202 110.0(2)
C201 Si2 C202 106.1(3)
C200 Si2 C202 111.1(3)
N1 Si2 P4A 37.69(19)
C201 Si2 P4A 82.3(2)
C200 Si2 P4A 137.1(2)
C202 Si2 P4A 108.0(2)
P5 N2 Si4 132.6(3)
P5 N2 Si3 108.4(3)
Si4 N2 Si3 118.8(3)
P5 N2 P5A 29.62(17)
Si4 N2 P5A 103.0(3)
Si3 N2 P5A 137.7(3)
N2 Si3 C300 111.1(3)
N2 Si3 C302 114.5(3)
C300 Si3 C302 107.0(3)
N2 Si3 C301 110.0(3)
C300 Si3 C301 108.9(3)
C302 Si3 C301 105.1(3)
C32 N3 C33 113.2(4)
C32 N3 P4 122.5(4)
C33 N3 P4 124.2(4)
C32 N3 P4A 153.7(4)
C33 N3 P4A 92.8(4)
P4 N3 P4A 31.88(19)
N2 Si4 C401 114.7(3)
N2 Si4 C402 110.0(3)
C401 Si4 C402 108.2(3)
N2 Si4 C400 110.8(3)
C401 Si4 C400 103.7(3)
C402 Si4 C400 109.3(3)
C43 N4 P5A 150.7(5)
C43 N4 C40 118.5(5)
P5A N4 C40 90.8(4)
C43 N4 P5 118.8(4)
P5A N4 P5 32.5(2)
C40 N4 P5 122.2(4)
N3 C32 C31 114.0(5)
N3 C32 C30 109.1(5)
C31 C32 C30 109.5(5)
C34 C33 C35 115.5(6)
C34 C33 N3 112.7(5)
C35 C33 N3 110.6(5)
C41 C40 N4 111.5(5)
C41 C40 C42 110.6(5)
N4 C40 C42 109.2(5)
C41 C40 P5A 123.5(4)
N4 C40 P5A 44.6(3)
C42 C40 P5A 125.2(4)
N4 C43 C45 115.4(5)
N4 C43 C44 114.3(5)
C45 C43 C44 110.7(6)

loop_
_geom_bond_atom_site_label_1
_geom_bond_atom_site_label_2
_geom_bond_distance
As1 P3 2.286(9)
As1 P2 2.302(9)
As1 P5 2.325(9)
P1 P3 2.27(2)
P1 P2 2.27(2)
P1 P4 2.31(2)
P4 N3 1.627(5)
P4 N1 1.775(5)
P5 N4 1.720(5)
P5 N2 1.741(5)
P2 P3 2.188(3)
As6 P3A 2.300(12)
As6 P2A 2.304(12)
As6 P5A 2.330(12)
P6 P2A 2.26(2)
P6 P3A 2.27(2)
P6 P4A 2.31(2)
P4A N1 1.714(7)
P4A N3 1.739(7)
P4A Si2 2.727(6)
P5A N4 1.532(7)
P5A N2 1.860(7)
P5A C40 2.182(7)
P2A P3A 2.179(7)
Si1 N1 1.786(5)
Si1 C100 1.857(6)
Si1 C101 1.868(6)
Si1 C102 1.870(7)
N1 Si2 1.762(5)
Si2 C201 1.875(6)
Si2 C200 1.876(6)
Si2 C202 1.886(6)
N2 Si4 1.764(5)
N2 Si3 1.766(5)
Si3 C300 1.852(6)
Si3 C302 1.862(6)
Si3 C301 1.868(6)
N3 C32 1.482(7)
N3 C33 1.528(7)
Si4 C401 1.858(6)
Si4 C402 1.864(7)
Si4 C400 1.877(7)
N4 C43 1.424(7)
N4 C40 1.532(7)
C30 C32 1.565(8)
C31 C32 1.505(8)
C33 C34 1.507(9)
C33 C35 1.513(8)
C40 C41 1.500(8)
C40 C42 1.548(8)
C43 C45 1.522(8)
C43 C44 1.531(9)
